data_4311414
loop_
_publ_author_name
'Lydia Karmazin'
'Marinella Mazzanti'
'Jean-Philippe Bezombes'
'Christelle Gateau'
'Jacques P\'ecaut'

_publ_section_title
;
 Comparative Structural Studies of Iodide Complexes of Uranium(III) and
 Lanthanide(III) with Hexadentate Tetrapodal Neutral N-Donor Ligands
;
_journal_name_full 'Inorganic Chemistry'
_journal_page_first 5147
_journal_page_last 5158
_journal_paper_doi 10.1021/ic049538m
_journal_volume 43
_journal_year 2004
_chemical_formula_sum 'C25.33 H29.5 I3 La N11.17'
_chemical_formula_weight 1010.04
_chemical_name_systematic
; 
 ? 
;
_space_group_IT_number 161
_symmetry_cell_setting hexagonal
_symmetry_space_group_name_Hall 'R 3 -2"c'
_symmetry_space_group_name_H-M 'R 3 c :H'
_atom_sites_solution_hydrogens geom
_atom_sites_solution_primary direct
_atom_sites_solution_secondary difmap
_audit_creation_method SHELXL-97
_cell_angle_alpha 90.00
_cell_angle_beta 90.00
_cell_angle_gamma 120.00
_cell_formula_units_Z 18
_cell_length_a 33.6224(11)
_cell_length_b 33.6224(11)
_cell_length_c 15.2549(7)
_cell_measurement_temperature 193(2)
_cell_volume 14934.7(10)
_computing_structure_refinement 'SHELXL-97 (Sheldrick, 1997)'
_computing_structure_solution 'SHELXS-97 (Sheldrick, 1990)'
_diffrn_ambient_temperature 193(2)
_diffrn_measured_fraction_theta_full 0.930
_diffrn_measured_fraction_theta_max 0.930
_diffrn_radiation_monochromator graphite
_diffrn_radiation_source 'fine-focus sealed tube'
_diffrn_radiation_type MoK\a
_diffrn_radiation_wavelength 0.71073
_diffrn_reflns_av_R_equivalents 0.0335
_diffrn_reflns_av_sigmaI/netI 0.0288
_diffrn_reflns_limit_h_max 45
_diffrn_reflns_limit_h_min -28
_diffrn_reflns_limit_k_max 40
_diffrn_reflns_limit_k_min -43
_diffrn_reflns_limit_l_max 10
_diffrn_reflns_limit_l_min -19
_diffrn_reflns_number 24602
_diffrn_reflns_theta_full 28.99
_diffrn_reflns_theta_max 28.99
_diffrn_reflns_theta_min 2.10
_exptl_absorpt_coefficient_mu 4.112
_exptl_crystal_density_diffrn 2.021
_exptl_crystal_density_method 'not measured'
_exptl_crystal_F_000 8562
_exptl_crystal_size_max 0.3
_exptl_crystal_size_mid 0.1
_exptl_crystal_size_min 0.1
_refine_diff_density_max 1.133
_refine_diff_density_min -0.609
_refine_diff_density_rms 0.088
_refine_ls_abs_structure_details 'Flack H D (1983), Acta Cryst. A39, 876-881'
_refine_ls_abs_structure_Flack -0.007(13)
_refine_ls_extinction_method none
_refine_ls_goodness_of_fit_ref 0.999
_refine_ls_hydrogen_treatment mixed
_refine_ls_matrix_type full
_refine_ls_number_parameters 374
_refine_ls_number_reflns 6472
_refine_ls_number_restraints 1
_refine_ls_restrained_S_all 0.999
_refine_ls_R_factor_all 0.0267
_refine_ls_R_factor_gt 0.0216
_refine_ls_shift/su_max 0.004
_refine_ls_shift/su_mean 0.000
_refine_ls_structure_factor_coef Fsqd
_refine_ls_weighting_details 'calc w=1/[\s^2^(Fo^2^)+(0.0287P)^2^+0.0000P] where P=(Fo^2^+2Fc^2^)/3'
_refine_ls_weighting_scheme calc
_refine_ls_wR_factor_gt 0.0476
_refine_ls_wR_factor_ref 0.0486
_reflns_number_gt 5857
_reflns_number_total 6472
_reflns_threshold_expression >2sigma(I)
_cod_data_source_file ic049538msi20040408_103455_04.cif
_cod_data_source_block struci_La(tpztn),4
_cod_original_sg_symbol_H-M 'R 3 c'
_cod_original_formula_sum 'C25.33 H29.50 I3 La N11.17'
_cod_database_code 4311414

loop_
_symmetry_equiv_pos_as_xyz
'x, y, z'
'-y, x-y, z'
'-x+y, -x, z'
'-y, -x, z+1/2'
'-x+y, y, z+1/2'
'x, x-y, z+1/2'
'x+2/3, y+1/3, z+1/3'
'-y+2/3, x-y+1/3, z+1/3'
'-x+y+2/3, -x+1/3, z+1/3'
'-y+2/3, -x+1/3, z+5/6'
'-x+y+2/3, y+1/3, z+5/6'
'x+2/3, x-y+1/3, z+5/6'
'x+1/3, y+2/3, z+2/3'
'-y+1/3, x-y+2/3, z+2/3'
'-x+y+1/3, -x+2/3, z+2/3'
'-y+1/3, -x+2/3, z+7/6'
'-x+y+1/3, y+2/3, z+7/6'
'x+1/3, x-y+2/3, z+7/6'

loop_
_atom_site_label
_atom_site_type_symbol
_atom_site_fract_x
_atom_site_fract_y
_atom_site_fract_z
_atom_site_U_iso_or_equiv
_atom_site_adp_type
_atom_site_occupancy
_atom_site_symmetry_multiplicity
_atom_site_calc_flag
_atom_site_refinement_flags
_atom_site_disorder_assembly
_atom_site_disorder_group
La La 0.479759(7) 0.107484(7) 0.620221(15) 0.01902(5) Uani 1 1 d . . .
I1 I 0.552862(11) 0.159080(11) 0.77008(2) 0.03856(8) Uani 1 1 d . . .
I2 I 0.434725(11) 0.017976(10) 0.74293(2) 0.03777(8) Uani 1 1 d . . .
N1 N 0.46794(11) 0.16969(11) 0.5288(2) 0.0268(8) Uani 1 1 d . . .
N2 N 0.46598(11) 0.06795(11) 0.4584(2) 0.0237(7) Uani 1 1 d . . .
N3 N 0.55546(11) 0.17371(11) 0.5390(2) 0.0269(8) Uani 1 1 d . . .
N4 N 0.43782(12) 0.14437(12) 0.7091(3) 0.0313(8) Uani 1 1 d . . .
N5 N 0.52904(12) 0.06847(12) 0.5837(2) 0.0287(8) Uani 1 1 d . . .
N6 N 0.39337(11) 0.05118(11) 0.5690(2) 0.0242(7) Uani 1 1 d . . .
N7 N 0.63170(13) 0.25257(13) 0.4718(3) 0.0404(10) Uani 1 1 d . . .
N8 N 0.41088(16) 0.19875(15) 0.8003(4) 0.0553(12) Uani 1 1 d . . .
N9 N 0.57005(15) 0.01675(15) 0.5501(3) 0.0478(11) Uani 1 1 d . . .
N10 N 0.30666(12) -0.02637(12) 0.5472(3) 0.0378(9) Uani 1 1 d . . .
C1 C 0.51157(14) 0.21320(13) 0.5507(3) 0.0326(10) Uani 1 1 d . . .
H1A H 0.5112 0.2393 0.5212 0.039 Uiso 1 1 calc R . .
H1B H 0.5125 0.2185 0.6147 0.039 Uiso 1 1 calc R . .
C2 C 0.55447(13) 0.21265(13) 0.5240(3) 0.0270(9) Uani 1 1 d . . .
C3 C 0.59236(14) 0.25143(14) 0.4911(3) 0.0352(10) Uani 1 1 d . . .
H3A H 0.5903 0.2783 0.4819 0.042 Uiso 1 1 calc R . .
C4 C 0.63242(15) 0.21394(15) 0.4866(3) 0.0354(10) Uani 1 1 d . . .
H4A H 0.6597 0.2132 0.4736 0.042 Uiso 1 1 calc R . .
C5 C 0.59496(14) 0.17469(15) 0.5204(3) 0.0309(10) Uani 1 1 d . . .
H5A H 0.5974 0.1481 0.5305 0.037 Uiso 1 1 calc R . .
C6 C 0.42923(14) 0.17364(14) 0.5677(3) 0.0322(10) Uani 1 1 d . . .
H6A H 0.3999 0.1477 0.5463 0.039 Uiso 1 1 calc R . .
H6B H 0.4312 0.2024 0.5466 0.039 Uiso 1 1 calc R . .
C7 C 0.42850(14) 0.17356(14) 0.6658(3) 0.0321(10) Uani 1 1 d . . .
C8 C 0.41588(16) 0.20141(16) 0.7128(4) 0.0443(13) Uani 1 1 d . . .
H8A H 0.4107 0.2229 0.6817 0.053 Uiso 1 1 calc R . .
C9 C 0.41924(18) 0.1689(2) 0.8402(4) 0.0506(14) Uani 1 1 d . . .
H9A H 0.4154 0.1655 0.9020 0.061 Uiso 1 1 calc R . .
C10 C 0.43348(16) 0.14232(16) 0.7952(3) 0.0374(11) Uani 1 1 d . . .
H10A H 0.4403 0.1222 0.8271 0.045 Uiso 1 1 calc R . .
C11 C 0.50762(14) 0.06742(15) 0.4298(3) 0.0293(9) Uani 1 1 d . . .
H11A H 0.5303 0.0983 0.4076 0.035 Uiso 1 1 calc R . .
H11B H 0.4995 0.0454 0.3807 0.035 Uiso 1 1 calc R . .
C12 C 0.52955(14) 0.05417(13) 0.5025(3) 0.0271(9) Uani 1 1 d . . .
C13 C 0.55049(17) 0.02818(17) 0.4880(4) 0.0413(12) Uani 1 1 d . . .
H13A H 0.5507 0.0181 0.4300 0.050 Uiso 1 1 calc R . .
C14 C 0.57007(15) 0.03169(15) 0.6290(4) 0.0356(11) Uani 1 1 d . . .
H14A H 0.5842 0.0245 0.6755 0.043 Uiso 1 1 calc R . .
C15 C 0.54971(15) 0.05804(15) 0.6461(3) 0.0322(10) Uani 1 1 d . . .
H15A H 0.5506 0.0689 0.7040 0.039 Uiso 1 1 calc R . .
C16 C 0.42875(15) 0.01982(14) 0.4727(3) 0.0293(9) Uani 1 1 d . . .
H16A H 0.4405 0.0040 0.5104 0.035 Uiso 1 1 calc R . .
H16B H 0.4200 0.0037 0.4156 0.035 Uiso 1 1 calc R . .
C17 C 0.38684(13) 0.01667(13) 0.5149(3) 0.0250(9) Uani 1 1 d . . .
C18 C 0.34377(15) -0.02114(15) 0.5049(3) 0.0349(10) Uani 1 1 d . . .
H18A H 0.3403 -0.0447 0.4660 0.042 Uiso 1 1 calc R . .
C19 C 0.31337(15) 0.00814(15) 0.5994(3) 0.0328(10) Uani 1 1 d . . .
H19A H 0.2880 0.0062 0.6304 0.039 Uiso 1 1 calc R . .
C20 C 0.35608(13) 0.04659(14) 0.6100(3) 0.0264(9) Uani 1 1 d . . .
H20A H 0.3591 0.0705 0.6476 0.032 Uiso 1 1 calc R . .
C21 C 0.46004(15) 0.16585(15) 0.4320(3) 0.0338(10) Uani 1 1 d . . .
H21A H 0.4734 0.1974 0.4083 0.041 Uiso 1 1 calc R . .
H21B H 0.4265 0.1505 0.4221 0.041 Uiso 1 1 calc R . .
C22 C 0.47860(15) 0.14066(15) 0.3777(3) 0.0314(10) Uani 1 1 d . . .
H22A H 0.5108 0.1517 0.3955 0.038 Uiso 1 1 calc R . .
H22B H 0.4789 0.1489 0.3153 0.038 Uiso 1 1 calc R . .
C23 C 0.45133(15) 0.08771(15) 0.3861(3) 0.0328(10) Uani 1 1 d . . .
H23A H 0.4185 0.0779 0.3947 0.039 Uiso 1 1 calc R . .
H23B H 0.4539 0.0744 0.3300 0.039 Uiso 1 1 calc R . .
I3 I 0.452905(12) 0.310497(12) 0.56770(3) 0.05678(11) Uani 1 1 d . . .
N31 N 0.5326(3) 0.2630(3) 0.8295(6) 0.104(2) Uani 1 1 d . . .
C31 C 0.5609(5) 0.3155(3) 0.6965(7) 0.143(4) Uani 1 1 d . . .
H31A H 0.5924 0.3407 0.7057 0.214 Uiso 1 1 calc R . .
H31B H 0.5407 0.3283 0.6868 0.214 Uiso 1 1 calc R . .
H31C H 0.5600 0.2975 0.6452 0.214 Uiso 1 1 calc R . .
C32 C 0.5461(3) 0.2870(3) 0.7713(6) 0.076(2) Uani 1 1 d . . .
N41 N 0.6667 0.3333 0.1470(17) 0.138(12) Uani 0.50 3 d SP . .
C41 C 0.6667 0.3333 0.2184(17) 0.064(6) Uani 0.50 3 d SP . .
C42 C 0.6667 0.3333 0.3172(17) 0.064(6) Uani 0.50 3 d SP . .
H42 H 0.679(4) 0.309(4) 0.357(7) 0.06(3) Uiso 0.50 1 d P . .

loop_
_atom_site_aniso_label
_atom_site_aniso_U_11
_atom_site_aniso_U_22
_atom_site_aniso_U_33
_atom_site_aniso_U_23
_atom_site_aniso_U_13
_atom_site_aniso_U_12
La 0.02047(10) 0.01701(10) 0.02241(11) -0.00085(9) 0.00022(9) 0.01150(9)
I1 0.03793(16) 0.04398(17) 0.03341(16) -0.00983(14) -0.01136(13) 0.02020(14)
I2 0.04294(17) 0.03126(15) 0.03714(18) 0.01295(13) 0.00522(14) 0.01707(13)
N1 0.0234(17) 0.0200(16) 0.038(2) -0.0014(15) -0.0028(15) 0.0116(14)
N2 0.0258(17) 0.0211(16) 0.0236(19) -0.0011(14) 0.0023(14) 0.0113(14)
N3 0.0236(17) 0.0240(17) 0.033(2) 0.0014(15) -0.0018(15) 0.0117(14)
N4 0.0272(18) 0.0288(19) 0.039(2) -0.0093(16) 0.0028(16) 0.0149(15)
N5 0.0322(19) 0.0292(18) 0.032(2) 0.0028(15) 0.0047(16) 0.0212(16)
N6 0.0237(16) 0.0203(16) 0.030(2) -0.0047(14) -0.0028(15) 0.0119(14)
N7 0.0252(19) 0.031(2) 0.057(3) 0.0029(18) 0.0063(18) 0.0079(16)
N8 0.055(3) 0.045(3) 0.076(4) -0.018(2) 0.005(3) 0.033(2)
N9 0.055(3) 0.054(3) 0.058(3) -0.002(2) 0.006(2) 0.045(2)
N10 0.0243(19) 0.0276(19) 0.050(3) -0.0037(17) 0.0020(17) 0.0046(16)
C1 0.026(2) 0.0143(18) 0.058(3) -0.0022(19) -0.003(2) 0.0106(17)
C2 0.024(2) 0.0202(19) 0.033(2) -0.0022(18) -0.0012(17) 0.0084(17)
C3 0.032(2) 0.021(2) 0.050(3) 0.0028(19) 0.001(2) 0.0107(18)
C4 0.025(2) 0.036(2) 0.042(3) -0.003(2) 0.0027(19) 0.013(2)
C5 0.025(2) 0.031(2) 0.036(3) -0.0002(19) -0.0026(19) 0.0135(18)
C6 0.021(2) 0.024(2) 0.055(3) 0.001(2) -0.005(2) 0.0149(17)
C7 0.023(2) 0.021(2) 0.054(3) -0.0076(19) -0.001(2) 0.0127(17)
C8 0.040(3) 0.032(2) 0.068(4) -0.005(2) 0.008(3) 0.024(2)
C9 0.045(3) 0.059(3) 0.043(3) -0.023(3) 0.003(2) 0.023(3)
C10 0.036(2) 0.038(3) 0.039(3) -0.007(2) 0.004(2) 0.020(2)
C11 0.032(2) 0.032(2) 0.025(2) 0.0008(18) 0.0106(18) 0.0162(19)
C12 0.025(2) 0.0221(19) 0.035(2) 0.0028(17) 0.0117(18) 0.0121(16)
C13 0.048(3) 0.042(3) 0.046(3) -0.002(2) 0.014(2) 0.031(2)
C14 0.030(2) 0.035(2) 0.051(3) 0.002(2) 0.001(2) 0.024(2)
C15 0.037(2) 0.035(2) 0.034(3) -0.004(2) -0.004(2) 0.025(2)
C16 0.034(2) 0.0200(19) 0.032(2) -0.0056(17) 0.0059(18) 0.0118(18)
C17 0.027(2) 0.0204(19) 0.028(2) -0.0024(17) 0.0014(17) 0.0125(17)
C18 0.035(2) 0.025(2) 0.040(3) -0.009(2) 0.000(2) 0.0106(19)
C19 0.026(2) 0.031(2) 0.040(3) -0.001(2) 0.0027(19) 0.0134(19)
C20 0.024(2) 0.025(2) 0.030(2) -0.0028(17) 0.0006(18) 0.0126(17)
C21 0.031(2) 0.031(2) 0.041(3) 0.006(2) -0.004(2) 0.0160(19)
C22 0.031(2) 0.037(2) 0.026(2) 0.0074(19) -0.0022(19) 0.016(2)
C23 0.027(2) 0.037(2) 0.027(2) -0.0007(19) -0.0003(18) 0.0101(19)
I3 0.04031(18) 0.0451(2) 0.0890(3) 0.00887(19) 0.01598(19) 0.02438(16)
N31 0.099(5) 0.112(6) 0.108(6) 0.008(5) 0.020(5) 0.059(5)
C31 0.216(13) 0.079(6) 0.123(9) -0.011(6) -0.019(9) 0.067(8)
C32 0.094(6) 0.067(5) 0.075(5) -0.017(4) 0.000(4) 0.045(4)
N41 0.19(2) 0.19(2) 0.042(14) 0.000 0.000 0.093(10)
C41 0.065(9) 0.065(9) 0.063(16) 0.000 0.000 0.032(4)
C42 0.059(8) 0.059(8) 0.073(16) 0.000 0.000 0.029(4)

loop_
_atom_type_symbol
_atom_type_description
_atom_type_scat_dispersion_real
_atom_type_scat_dispersion_imag
_atom_type_scat_source
C C 0.0033 0.0016 'International Tables Vol C Tables 4.2.6.8 and 6.1.1.4'
H H 0.0000 0.0000 'International Tables Vol C Tables 4.2.6.8 and 6.1.1.4'
N N 0.0061 0.0033 'International Tables Vol C Tables 4.2.6.8 and 6.1.1.4'
I I -0.4742 1.8119 'International Tables Vol C Tables 4.2.6.8 and 6.1.1.4'
La La -0.2871 2.4523 'International Tables Vol C Tables 4.2.6.8 and 6.1.1.4'

loop_
_geom_angle_atom_site_label_1
_geom_angle_atom_site_label_2
_geom_angle_atom_site_label_3
_geom_angle
_geom_angle_site_symmetry_1
_geom_angle_site_symmetry_3
_geom_angle_publ_flag
N5 La N4 161.59(12) . . ?
N5 La N6 108.47(10) . . ?
N4 La N6 80.66(10) . . ?
N5 La N1 130.38(11) . . ?
N4 La N1 65.55(11) . . ?
N6 La N1 82.47(10) . . ?
N5 La N3 75.27(10) . . ?
N4 La N3 110.43(11) . . ?
N6 La N3 133.81(11) . . ?
N1 La N3 64.42(10) . . ?
N5 La N2 64.07(11) . . ?
N4 La N2 133.25(11) . . ?
N6 La N2 62.03(10) . . ?
N1 La N2 81.68(10) . . ?
N3 La N2 81.20(10) . . ?
N5 La I1 85.20(8) . . ?
N4 La I1 79.88(8) . . ?
N6 La I1 150.61(7) . . ?
N1 La I1 108.85(7) . . ?
N3 La I1 74.12(8) . . ?
N2 La I1 144.69(7) . . ?
N5 La I2 77.05(8) . . ?
N4 La I2 91.63(8) . . ?
N6 La I2 70.72(7) . . ?
N1 La I2 147.52(7) . . ?
N3 La I2 148.06(7) . . ?
N2 La I2 100.68(7) . . ?
I1 La I2 88.032(10) . . ?
C21 N1 C6 106.0(3) . . ?
C21 N1 C1 110.4(3) . . ?
C6 N1 C1 107.1(3) . . ?
C21 N1 La 122.1(2) . . ?
C6 N1 La 109.5(2) . . ?
C1 N1 La 100.9(2) . . ?
C11 N2 C16 108.5(3) . . ?
C11 N2 C23 108.3(3) . . ?
C16 N2 C23 107.9(3) . . ?
C11 N2 La 110.0(2) . . ?
C16 N2 La 104.0(2) . . ?
C23 N2 La 117.7(2) . . ?
C5 N3 C2 116.5(3) . . ?
C5 N3 La 129.0(3) . . ?
C2 N3 La 114.1(3) . . ?
C10 N4 C7 117.8(4) . . ?
C10 N4 La 123.5(3) . . ?
C7 N4 La 117.4(3) . . ?
C15 N5 C12 118.0(4) . . ?
C15 N5 La 121.5(3) . . ?
C12 N5 La 120.1(3) . . ?
C20 N6 C17 116.5(3) . . ?
C20 N6 La 124.7(3) . . ?
C17 N6 La 116.1(2) . . ?
C4 N7 C3 115.8(4) . . ?
C9 N8 C8 116.3(4) . . ?
C14 N9 C13 117.1(4) . . ?
C19 N10 C18 115.7(4) . . ?
C2 C1 N1 113.7(3) . . ?
N3 C2 C3 121.3(4) . . ?
N3 C2 C1 117.1(3) . . ?
C3 C2 C1 121.5(4) . . ?
N7 C3 C2 122.6(4) . . ?
N7 C4 C5 122.7(4) . . ?
N3 C5 C4 121.2(4) . . ?
N1 C6 C7 114.3(3) . . ?
N4 C7 C8 119.7(5) . . ?
N4 C7 C6 118.9(4) . . ?
C8 C7 C6 121.3(4) . . ?
N8 C8 C7 122.2(5) . . ?
N8 C9 C10 122.3(5) . . ?
N4 C10 C9 121.6(5) . . ?
N2 C11 C12 113.0(3) . . ?
N5 C12 C13 118.5(4) . . ?
N5 C12 C11 118.5(3) . . ?
C13 C12 C11 122.9(4) . . ?
N9 C13 C12 123.7(5) . . ?
N9 C14 C15 120.9(5) . . ?
N5 C15 C14 121.7(5) . . ?
N2 C16 C17 112.9(3) . . ?
N6 C17 C18 120.3(4) . . ?
N6 C17 C16 117.2(3) . . ?
C18 C17 C16 122.3(4) . . ?
N10 C18 C17 123.4(4) . . ?
N10 C19 C20 122.1(4) . . ?
N6 C20 C19 121.9(4) . . ?
N1 C21 C22 118.7(4) . . ?
C21 C22 C23 115.0(4) . . ?
N2 C23 C22 115.8(3) . . ?
N31 C32 C31 177.3(12) . . ?
N41 C41 C42 180.000(11) . . ?

loop_
_geom_bond_atom_site_label_1
_geom_bond_atom_site_label_2
_geom_bond_distance
_geom_bond_site_symmetry_2
_geom_bond_publ_flag
La N5 2.636(3) . ?
La N4 2.667(3) . ?
La N6 2.671(3) . ?
La N1 2.704(3) . ?
La N3 2.703(3) . ?
La N2 2.732(3) . ?
La I1 3.1643(4) . ?
La I2 3.2089(3) . ?
N1 C21 1.494(6) . ?
N1 C6 1.496(5) . ?
N1 C1 1.503(5) . ?
N2 C11 1.475(5) . ?
N2 C16 1.486(5) . ?
N2 C23 1.492(6) . ?
N3 C5 1.342(5) . ?
N3 C2 1.346(5) . ?
N4 C10 1.320(6) . ?
N4 C7 1.343(6) . ?
N5 C15 1.325(6) . ?
N5 C12 1.332(5) . ?
N6 C20 1.339(5) . ?
N6 C17 1.350(5) . ?
N7 C4 1.330(6) . ?
N7 C3 1.337(6) . ?
N8 C9 1.318(8) . ?
N8 C8 1.342(7) . ?
N9 C14 1.304(7) . ?
N9 C13 1.316(7) . ?
N10 C19 1.330(6) . ?
N10 C18 1.336(6) . ?
C1 C2 1.508(6) . ?
C2 C3 1.384(6) . ?
C4 C5 1.390(6) . ?
C6 C7 1.497(7) . ?
C7 C8 1.403(6) . ?
C9 C10 1.389(7) . ?
C11 C12 1.517(6) . ?
C12 C13 1.387(6) . ?
C14 C15 1.388(6) . ?
C16 C17 1.504(5) . ?
C17 C18 1.377(6) . ?
C19 C20 1.380(6) . ?
C21 C22 1.524(6) . ?
C22 C23 1.547(6) . ?
N31 C32 1.131(10) . ?
C31 C32 1.412(13) . ?
N41 C41 1.09(3) . ?
C41 C42 1.51(3) . ?
